data_2007664
loop_
_publ_author_name
'Rosu, Cristina'
'Weakley, Timothy J. R.'

_publ_section_title
;
 Redetermination of Sodium [Bis(pentatungstato)cerate(IV)](8 --)
 30-Hydrate, Na~8~[Ce(W~5~O~18~)~2~].30H~2~O
;
_journal_issue 9
_journal_name_full 'Acta Crystallographica Section C'
_journal_page_first IUC9800047
_journal_paper_doi 10.1107/S0108270198099363
_journal_volume 54
_journal_year 1998
_chemical_formula_iupac 'Na8 [Ce (W5 O18)2], 30H2 O'
_chemical_formula_structural 'Na8 (Ce (W5 O18)2) (H2 O)30'
_chemical_formula_sum 'Ce H60 Na8 O66 W10'
_chemical_formula_weight 3278.97
_space_group_IT_number 15
_symmetry_cell_setting monoclinic
_symmetry_space_group_name_Hall '-C 2yc'
_symmetry_space_group_name_H-M 'C 1 2/c 1'
_cell_angle_alpha 90
_cell_angle_beta 95.870(10)
_cell_angle_gamma 90
_cell_formula_units_Z 4
_cell_length_a 18.116(2)
_cell_length_b 18.601(2)
_cell_length_c 18.503(3)
_cell_measurement_reflns_used 25
_cell_measurement_temperature 294.2
_cell_measurement_theta_max 14.0
_cell_measurement_theta_min 13.2
_cell_volume 6202.4(14)
_computing_cell_refinement CAD4/PC
_computing_data_collection 'CAD4/PC (Enraf-Nonius, 1993)'
_computing_data_reduction 'TEXSAN (Molecular Structure Corporation, 1989)'
_computing_publication_material TEXSAN
_computing_structure_refinement TEXSAN
_computing_structure_solution TEXSAN
_diffrn_ambient_temperature 294
_diffrn_measurement_device 'Enraf-Nonius CAD-4 diffractometer'
_diffrn_measurement_method \w
_diffrn_radiation_monochromator graphite
_diffrn_radiation_source 'sealed X-ray tube'
_diffrn_radiation_type MoK\a
_diffrn_radiation_wavelength 0.71073
_diffrn_reflns_av_R_equivalents 0.069
_diffrn_reflns_limit_h_max 21
_diffrn_reflns_limit_h_min 0
_diffrn_reflns_limit_k_max 22
_diffrn_reflns_limit_k_min 0
_diffrn_reflns_limit_l_max 21
_diffrn_reflns_limit_l_min -21
_diffrn_reflns_number 5825
_diffrn_reflns_theta_max 25.0
_diffrn_reflns_theta_min 1.5
_diffrn_standards_decay_% 0.55
_diffrn_standards_interval_time 60
_diffrn_standards_number 3
_exptl_absorpt_coefficient_mu 19.77
_exptl_absorpt_correction_T_max 0.065
_exptl_absorpt_correction_T_min 0.023
_exptl_absorpt_correction_type psi-scan
_exptl_absorpt_process_details '(North et al., 1968)'
_exptl_crystal_colour yellow
_exptl_crystal_density_diffrn 3.511
_exptl_crystal_density_method 'not measured'
_exptl_crystal_description block
_exptl_crystal_F_000 5896.00
_exptl_crystal_size_max 0.29
_exptl_crystal_size_mid 0.22
_exptl_crystal_size_min 0.20
_refine_diff_density_max '4.21 e \%A^-3^ (2.43\%A from Na4)'
_refine_diff_density_min '-3.10 e \%A^-3^ (0.66\%A from W2)'
_refine_ls_extinction_coef 'g = 1.26(9) \\times 10^-8^'
_refine_ls_extinction_method ' I~o~(corr) = I~o~[1 + 2gI~c~] (Stout & Jensen, 1968)'
_refine_ls_goodness_of_fit_ref 2.14
_refine_ls_matrix_type full
_refine_ls_number_constraints 0
_refine_ls_number_parameters 221
_refine_ls_number_reflns 4431
_refine_ls_number_restraints 0
_refine_ls_R_factor_obs .047
_refine_ls_shift/esd_max 0.018
_refine_ls_structure_factor_coef F
_refine_ls_weighting_details 'w = 4F~o~^2^/[\s^2^(I)+(0.02I)^2^]'
_refine_ls_weighting_scheme calc
_refine_ls_wR_factor_obs .055
_reflns_number_observed 4431
_reflns_number_total 5447
_reflns_observed_criterion I>1.5\s(I)
_cod_data_source_file qa0047.cif
_cod_data_source_block CR0198
_cod_depositor_comments
;
The following automatic conversions were performed:

'_atom_site_thermal_displace_type' tag value 'Uij' was replaced with
'Uani' value 11 times.

Automatic conversion script
Id: cif_fix_values 1646 2011-03-28 12:23:43Z adriana 

The following automatic conversions were performed:

'_exptl_absorpt_correction_type' value '\y scan' was replaced with
the value 'psi-scan' as specified in the replacement file
'src/cod-tools/trunk/data/replacement-values/replacement_values.lst'.

Automatic conversion script
Id: cif_fix_values 5376 2017-05-30 11:51:03Z andrius 
;
_cod_original_cell_volume 6202(2)
_cod_original_sg_symbol_H-M 'C 2/c'
_cod_original_formula_sum 'Ce1 H60 Na8 O66 W10 '
_cod_database_code 2007664
_cod_database_fobs_code 2007664

loop_
_symmetry_equiv_pos_as_xyz
'  +x,  +y,  +z'
'1/2+x,1/2+y,  +z'
'  -x,  +y,1/2-z'
1/2-x,1/2+y,1/2-z
'  -x,  -y,  -z'
'1/2-x,1/2-y,  -z'
'  +x,  -y,1/2+z'
1/2+x,1/2-y,1/2+z

loop_
_atom_site_aniso_label
_atom_site_aniso_U_11
_atom_site_aniso_U_22
_atom_site_aniso_U_33
_atom_site_aniso_U_12
_atom_site_aniso_U_13
_atom_site_aniso_U_23
W1 .0083(3) .0083(4) .0051(3) .0005(3) .0013(3) .0030(3)
W2 .0068(3) .0106(4) .0058(3) .0017(3) -.0015(3) .0020(3)
W3 .0082(3) .0051(4) .0075(3) .0002(3) .0023(3) -.0010(3)
W4 .0074(3) .0059(4) .0093(4) -.0016(3) .0004(3) -.0022(3)
W5 .0051(3) .0092(4) .0122(4) -.0001(3) .0025(3) .0008(3)
Ce .0061(6) .0067(7) .0050(6) .0000 .0006(5) .0000
Na1 .046(6) .027(5) .030(5) .002(4) .002(4) .004(4)
Na2 .034(5) .026(5) .026(5) .003(4) .009(4) .006(4)
Na3 .043(7) .027(7) .015(6) .0000 -.004(5) .0000
Na4 .033(7) .031(8) .070(10) .0000 .020(7) .0000
Na5 .034(6) .073(8) .069(8) .011(6) -.016(5) -.043(7)

loop_
_atom_site_label
_atom_site_fract_x
_atom_site_fract_y
_atom_site_fract_z
_atom_site_U_iso_or_equiv
_atom_site_thermal_displace_type
_atom_site_calc_flag
_atom_site_calc_attached_atom
W1 .62124(4) .30655(4) .60238(4) .0072(2) Uani ? ?
W2 .69439(4) .20774(4) .82933(4) .0079(2) Uani ? ?
W3 .64314(4) .14228(4) .66906(4) .0069(2) Uani ? ?
W4 .67385(4) .37062(4) .76355(4) .0076(2) Uani ? ?
W5 .78353(4) .25616(4) .68865(4) .0087(2) Uani ? ?
Ce .5000 .25682(8) .7500 .0059(3) Uani ? ?
Na1 .6982(5) .0091(5) .5136(5) .035(3) Uani ? ?
Na2 .5558(5) .4467(5) .4412(4) .028(2) Uani ? ?
Na3 .5000 .4294(7) .2500 .029(3) Uani ? ?
Na4 .5000 -.0631(7) .7500 .044(4) Uani ? ?
Na5 .5729(5) -.1416(7) .5860(6) .060(4) Uani ? ?
O1 .6001(7) .3443(7) .5205(7) .016(3) Uiso ? ?
O2 .7277(7) .1727(7) .9097(7) .018(3) Uiso ? ?
O3 .6402(7) .0571(7) .6314(7) .018(3) Uiso ? ?
O4 .6939(7) .4557(7) .7974(7) .017(3) Uiso ? ?
O5 .8737(7) .2547(7) .6690(7) .021(3) Uiso ? ?
O6 .6636(6) .2569(6) .7165(6) .005(2) Uiso ? ?
O7 .5329(6) .2988(6) .6387(6) .007(2) Uiso ? ?
O8 .5975(7) .2139(7) .8347(6) .012(3) Uiso ? ?
O9 .5520(7) .1565(7) .6955(7) .013(3) Uiso ? ?
O10 .5786(6) .3571(6) .7778(6) .010(3) Uiso ? ?
O11 .6216(6) .2040(6) .5849(6) .010(3) Uiso ? ?
O12 .6806(7) .1221(7) .7685(7) .014(3) Uiso ? ?
O13 .7059(6) .3105(7) .8464(6) .012(3) Uiso ? ?
O14 .6475(7) .3918(7) .6621(7) .014(3) Uiso ? ?
O15 .7307(7) .2965(7) .6059(6) .012(3) Uiso ? ?
O16 .7909(7) .2168(7) .7836(6) .013(3) Uiso ? ?
O17 .7491(7) .1643(7) .6567(6) .013(3) Uiso ? ?
O18 .7734(7) .3477(7) .7320(6) .012(3) Uiso ? ?
O19 .6991(8) -.1180(8) .5457(8) .028(3) Uiso ? ?
O20 .6786(8) .1269(8) .4759(8) .029(4) Uiso ? ?
O21 .7580(10) -.0060(10) .4010(10) .078(7) Uiso ? ?
O22 .6848(7) .4517(8) .4138(7) .025(3) Uiso ? ?
O23 .5084(7) .5271(7) .3413(7) .023(3) Uiso ? ?
O24 .5213(7) .3529(8) .3538(8) .025(3) Uiso ? ?
O25 .5759(9) .5412(9) .5302(9) .038(4) Uiso ? ?
O26 .4024(8) .3333(8) .5421(8) .029(4) Uiso ? ?
O27 .6120(7) -.0746(8) .6944(7) .023(3) Uiso ? ?
O28 .5338(8) -.1701(8) .4649(8) .031(4) Uiso ? ?
O29 .5964(9) -.2691(9) .6002(8) .037(4) Uiso ? ?
O30 .4443(9) .0408(9) .6775(9) .039(4) Uiso ? ?
O31 .3696(10) .4230(10) .2798(10) .050(5) Uiso ? ?
O32 .4570(10) -.1160(10) .6200(10) .087(7) Uiso ? ?
O33 .5710(10) -.0220(10) .4790(10) .085(7) Uiso ? ?

loop_
_atom_type_symbol
_atom_type_scat_dispersion_real
_atom_type_scat_dispersion_imag
_atom_type_scat_source
Ce -0.564 2.632 'Cromer & Waber (1974)'
H 0.000 0.000 'Cromer & Waber (1974)'
Na 0.030 0.025 'Cromer & Waber (1974)'
O 0.008 0.006 'Cromer & Waber (1974)'
W -1.421 6.872 'Cromer & Waber (1974)'

loop_
_geom_angle_atom_site_label_1
_geom_angle_atom_site_label_2
_geom_angle_atom_site_label_3
_geom_angle_site_symmetry_1
_geom_angle_site_symmetry_3
_geom_angle
_geom_angle_publ_flag
O1 W1 O6 ? ? 174.2(5) no
O1 W1 O7 ? ? 103.9(5) no
O1 W1 O11 ? ? 105.4(6) no
O1 W1 O14 ? ? 101.0(6) no
O1 W1 O15 ? ? 101.8(5) no
O6 W1 O7 ? ? 81.7(4) no
O6 W1 O11 ? ? 76.0(4) no
O6 W1 O14 ? ? 77.0(4) no
O6 W1 O15 ? ? 72.7(4) no
O7 W1 O11 ? ? 90.1(5) no
O7 W1 O14 ? ? 91.6(5) no
O7 W1 O15 ? ? 154.3(5) no
O11 W1 O14 ? ? 152.3(5) no
O11 W1 O15 ? ? 83.8(5) no
O14 W1 O15 ? ? 82.8(5) no
O2 W2 O6 ? ? 173.1(5) no
O2 W2 O8 ? ? 104.1(6) no
O2 W2 O12 ? ? 102.0(6) no
O2 W2 O13 ? ? 102.4(6) no
O2 W2 O16 ? ? 98.9(6) no
O6 W2 O8 ? ? 82.8(5) no
O6 W2 O12 ? ? 78.2(5) no
O6 W2 O13 ? ? 76.6(4) no
O6 W2 O16 ? ? 74.1(4) no
O8 W2 O12 ? ? 90.9(5) no
O8 W2 O13 ? ? 91.0(5) no
O8 W2 O16 ? ? 156.9(5) no
O12 W2 O13 ? ? 154.3(5) no
O12 W2 O16 ? ? 83.8(5) no
O13 W2 O16 ? ? 84.4(5) no
O3 W3 O6 ? ? 172.3(5) no
O3 W3 O9 ? ? 104.8(6) no
O3 W3 O11 ? ? 102.9(5) no
O3 W3 O12 ? ? 101.5(6) no
O3 W3 O17 ? ? 97.6(5) no
O6 W3 O9 ? ? 82.9(5) no
O6 W3 O11 ? ? 76.8(4) no
O6 W3 O12 ? ? 77.9(5) no
O6 W3 O17 ? ? 74.8(4) no
O9 W3 O11 ? ? 90.9(5) no
O9 W3 O12 ? ? 90.7(5) no
O9 W3 O17 ? ? 157.7(5) no
O11 W3 O12 ? ? 154.3(5) no
O11 W3 O17 ? ? 84.5(5) no
O12 W3 O17 ? ? 84.4(5) no
O4 W4 O6 ? ? 172.4(5) no
O4 W4 O10 ? ? 104.2(6) no
O4 W4 O13 ? ? 101.9(5) no
O4 W4 O14 ? ? 100.8(6) no
O4 W4 O18 ? ? 98.0(5) no
O6 W4 O10 ? ? 83.3(5) no
O6 W4 O13 ? ? 76.9(4) no
O6 W4 O14 ? ? 79.4(5) no
O6 W4 O18 ? ? 74.5(4) no
O10 W4 O13 ? ? 91.0(5) no
O10 W4 O14 ? ? 91.5(5) no
O10 W4 O18 ? ? 157.8(5) no
O13 W4 O14 ? ? 155.7(5) no
O13 W4 O18 ? ? 84.4(5) no
O14 W4 O18 ? ? 84.2(5) no
O5 W5 O6 ? ? 179.1(5) no
O5 W5 O15 ? ? 104.6(6) no
O5 W5 O16 ? ? 102.3(6) no
O5 W5 O17 ? ? 102.2(6) no
O5 W5 O18 ? ? 103.9(6) no
O6 W5 O15 ? ? 76.3(4) no
O6 W5 O16 ? ? 76.8(4) no
O6 W5 O17 ? ? 77.6(5) no
O6 W5 O18 ? ? 76.3(4) no
O15 W5 O16 ? ? 153.1(5) no
O15 W5 O17 ? ? 88.9(5) no
O15 W5 O18 ? ? 85.6(5) no
O16 W5 O17 ? ? 86.1(5) no
O16 W5 O18 ? ? 87.4(5) no
O17 W5 O18 ? ? 153.9(5) no
O7 Ce O7 ? 3_656 140.9(6) no
O7 Ce O8 ? ? 117.0(4) no
O7 Ce O8 ? 3_656 76.7(4) no
O7 Ce O9 ? ? 74.9(4) no
O7 Ce O9 ? 3_656 142.1(4) no
O7 Ce O10 ? ? 74.1(4) no
O7 Ce O10 ? 3_656 75.3(4) no
O8 Ce O8 ? 3_656 140.7(6) no
O8 Ce O9 ? ? 73.4(4) no
O8 Ce O9 ? 3_656 75.8(4) no
O8 Ce O10 ? ? 74.4(4) no
O8 Ce O10 ? 3_656 142.8(4) no
O9 Ce O9 ? 3_656 75.7(6) no
O9 Ce O10 ? ? 117.2(4) no
O9 Ce O10 ? 3_656 141.7(4) no
O10 Ce O10 ? 3_656 76.3(6) no
O3 Na1 O19 ? ? 96.8(5) no
O3 Na1 O20 ? ? 82.4(5) no
O3 Na1 O21 ? ? 166.8(7) no
O3 Na1 O22 ? 6_656 81.2(5) no
O3 Na1 O33 ? ? 81.6(7) no
O19 Na1 O20 ? ? 171.2(7) no
O19 Na1 O21 ? ? 96.1(7) no
O19 Na1 O22 ? 6_656 99.7(6) no
O19 Na1 O33 ? ? 79.4(7) no
O20 Na1 O21 ? ? 85.3(7) no
O20 Na1 O22 ? 6_656 88.9(6) no
O20 Na1 O33 ? ? 91.8(8) no
O21 Na1 O22 ? 6_656 93.8(7) no
O21 Na1 O33 ? ? 103.7(8) no
O22 Na1 O33 6_656 ? 162.5(8) no
O1 Na2 O22 ? ? 83.9(5) no
O1 Na2 O23 ? ? 167.1(6) no
O1 Na2 O24 ? ? 83.6(5) no
O1 Na2 O25 ? ? 98.0(6) no
O1 Na2 O25 ? 5_666 101.6(5) no
O22 Na2 O23 ? ? 95.1(5) no
O22 Na2 O24 ? ? 94.4(5) no
O22 Na2 O25 ? ? 91.9(6) no
O22 Na2 O25 ? 5_666 172.6(7) no
O23 Na2 O24 ? ? 83.7(5) no
O23 Na2 O25 ? ? 94.9(6) no
O23 Na2 O25 ? 5_666 80.7(5) no
O24 Na2 O25 ? ? 173.7(6) no
O24 Na2 O25 ? 5_666 91.1(6) no
O25 Na2 O25 ? 5_666 82.5(6) no
O23 Na3 O23 ? 3_655 85.5(7) no
O23 Na3 O24 ? ? 84.0(5) no
O23 Na3 O24 ? 3_655 168.3(6) no
O23 Na3 O31 ? ? 82.9(5) no
O23 Na3 O31 ? 3_655 101.2(6) no
O24 Na3 O24 ? 3_655 106.9(8) no
O24 Na3 O31 ? ? 82.7(6) no
O24 Na3 O31 ? 3_655 94.1(6) no
O31 Na3 O31 ? 3_655 174.0(10) no
O27 Na4 O27 ? 3_656 169.7(9) no
O27 Na4 O30 ? ? 98.8(6) no
O27 Na4 O30 ? 3_656 89.3(5) no
O27 Na4 O32 ? ? 76.0(6) no
O27 Na4 O32 ? 3_656 100.1(6) no
O30 Na4 O30 ? 3_656 79.0(9) no
O30 Na4 O32 ? ? 74.6(7) no
O30 Na4 O32 ? 3_656 147.2(8) no
O32 Na4 O32 ? 3_656 136.0(10) no
O19 Na5 O27 ? ? 87.6(6) no
O19 Na5 O28 ? ? 87.2(6) no
O19 Na5 O29 ? ? 92.7(6) no
O19 Na5 O32 ? ? 158.0(9) no
O27 Na5 O28 ? ? 161.8(8) no
O27 Na5 O29 ? ? 112.5(7) no
O27 Na5 O32 ? ? 82.2(8) no
O28 Na5 O29 ? ? 85.1(6) no
O28 Na5 O32 ? ? 96.5(8) no
O29 Na5 O32 ? ? 109.1(9) no
W1 O1 Na2 ? ? 152.0(7) no
W3 O3 Na1 ? ? 129.6(7) no
W1 O6 W2 ? ? 175.1(5) no
W1 O6 W3 ? ? 89.8(4) no
W1 O6 W4 ? ? 89.1(4) no
W1 O6 W5 ? ? 91.7(4) no
W2 O6 W3 ? ? 89.6(4) no
W2 O6 W4 ? ? 91.1(4) no
W2 O6 W5 ? ? 93.1(4) no
W3 O6 W4 ? ? 175.5(5) no
W3 O6 W5 ? ? 91.6(4) no
W4 O6 W5 ? ? 92.8(4) no
W1 O7 Ce ? ? 132.2(6) no
W2 O8 Ce ? ? 131.2(6) no
W3 O9 Ce ? ? 130.8(6) no
W4 O10 Ce ? ? 130.2(6) no
W1 O11 W3 ? ? 116.9(6) no
W2 O12 W3 ? ? 113.8(6) no
W2 O13 W4 ? ? 114.8(6) no
W1 O14 W4 ? ? 113.9(6) no
W1 O15 W5 ? ? 119.2(6) no
W2 O16 W5 ? ? 116.0(6) no
W3 O17 W5 ? ? 116.1(6) no
W4 O18 W5 ? ? 116.4(6) no
Na1 O19 Na5 ? ? 104.9(6) no
Na1 O22 Na2 6_656 ? 132.6(7) no
Na2 O23 Na3 ? ? 93.4(5) no
Na2 O24 Na3 ? ? 96.8(6) no
Na2 O25 Na2 ? 5_666 97.5(6) no
Na4 O27 Na5 ? ? 102.5(6) no
Na4 O32 Na5 ? ? 97.7(9) no

loop_
_geom_bond_atom_site_label_1
_geom_bond_atom_site_label_2
_geom_bond_site_symmetry_1
_geom_bond_site_symmetry_2
_geom_bond_distance
_geom_bond_publ_flag
W1 O1 ? ? 1.680(10) no
W1 O6 ? ? 2.360(10) no
W1 O7 ? ? 1.800(10) no
W1 O11 ? ? 1.940(10) no
W1 O14 ? ? 1.960(10) no
W1 O15 ? ? 1.990(10) no
W2 O2 ? ? 1.680(10) no
W2 O6 ? ? 2.300(10) no
W2 O8 ? ? 1.770(10) no
W2 O12 ? ? 1.950(10) no
W2 O13 ? ? 1.950(10) no
W2 O16 ? ? 2.020(10) no
W3 O3 ? ? 1.730(10) no
W3 O6 ? ? 2.320(10) no
W3 O9 ? ? 1.790(10) no
W3 O11 ? ? 1.940(10) no
W3 O12 ? ? 1.930(10) no
W3 O17 ? ? 2.000(10) no
W4 O4 ? ? 1.730(10) no
W4 O6 ? ? 2.290(10) no
W4 O10 ? ? 1.790(10) no
W4 O13 ? ? 1.940(10) no
W4 O14 ? ? 1.930(10) no
W4 O18 ? ? 2.000(10) no
W5 O5 ? ? 1.710(10) no
W5 O6 ? ? 2.280(10) no
W5 O15 ? ? 1.880(10) no
W5 O16 ? ? 1.900(10) no
W5 O17 ? ? 1.890(10) no
W5 O18 ? ? 1.900(10) no
Ce O7 ? ? 2.340(10) no
Ce O8 ? ? 2.380(10) no
Ce O9 ? ? 2.360(10) no
Ce O10 ? ? 2.370(10) no
Na1 O3 ? ? 2.67(2) no
Na1 O19 ? ? 2.44(2) no
Na1 O20 ? ? 2.32(2) no
Na1 O21 ? ? 2.47(2) no
Na1 O22 ? 6_656 2.50(2) no
Na1 O33 ? ? 2.39(3) no
Na2 O1 ? ? 2.490(10) no
Na2 O22 ? ? 2.44(2) no
Na2 O23 ? ? 2.46(2) no
Na2 O24 ? ? 2.42(2) no
Na2 O25 ? ? 2.41(2) no
Na2 O25 ? 5_666 2.51(2) no
Na3 O23 ? ? 2.47(2) no
Na3 O24 ? ? 2.39(2) no
Na3 O31 ? ? 2.48(2) no
Na4 O27 ? ? 2.380(10) no
Na4 O30 ? ? 2.51(2) no
Na4 O32 ? ? 2.64(2) no
Na5 O19 ? ? 2.51(2) no
Na5 O27 ? ? 2.40(2) no
Na5 O28 ? ? 2.34(2) no
Na5 O29 ? ? 2.42(2) no
Na5 O32 ? ? 2.30(3) no
W1 W3 ? ? 3.3040(10) no
W1 W4 ? ? 3.2620(10) no
W2 W3 ? ? 3.2520(10) no
W2 W4 ? ? 3.2720(10) no
W1 W5 ? ? 3.3330(10) no
W2 W5 ? ? 3.3250(10) no
W3 W5 ? ? 3.3010(10) no
W4 W5 ? ? 3.3110(10) no
W1 Ce ? ? 3.7900(10) no
W2 Ce ? ? 3.7860(10) no
W3 Ce ? ? 3.7820(10) no
W4 Ce ? ? 3.7820(10) no
